data_4037840
loop_
_publ_author_name
'Tang, Ling'
'Yang, Qin'
'Zhang, Jianfang'
'Deng, Guisheng'

_publ_section_title
;
 Regioselective Reversal Cyclization To Access either Eight-Membered
 Sulfur-Containing Heterocycle-Fused \g-Pyrones or
 2-(1,4-Dithianyl)-4-pyrones from the Same Precursors.
;
_journal_name_full 'The Journal of organic chemistry'
_journal_paper_doi 10.1021/acs.joc.9b03303
_journal_year 2020
_chemical_formula_moiety 'C26 H22 O4 S2'
_chemical_formula_sum 'C26 H22 O4 S2'
_chemical_formula_weight 462.55
_space_group_crystal_system triclinic
_space_group_IT_number 2
_space_group_name_Hall '-P 1'
_space_group_name_H-M_alt 'P -1'
_atom_sites_solution_hydrogens geom
_atom_sites_solution_primary dual
_audit_creation_date 2018-08-21
_audit_creation_method
;
Olex2 1.2
(compiled 2018.05.29 svn.r3508 for OlexSys, GUI svn.r5506)
;
_cell_angle_alpha 96.684(6)
_cell_angle_beta 91.881(7)
_cell_angle_gamma 101.786(7)
_cell_formula_units_Z 2
_cell_length_a 7.8723(7)
_cell_length_b 11.7079(8)
_cell_length_c 12.5625(9)
_cell_measurement_reflns_used 5183
_cell_measurement_temperature 293(2)
_cell_measurement_theta_max 71.5730
_cell_measurement_theta_min 4.9620
_cell_volume 1123.84(15)
_computing_cell_refinement 'CrysAlisPro 1.171.38.46 (Rigaku OD, 2015)'
_computing_data_collection 'CrysAlisPro 1.171.38.46 (Rigaku OD, 2015)'
_computing_data_reduction 'CrysAlisPro 1.171.38.46 (Rigaku OD, 2015)'
_computing_molecular_graphics 'Olex2 (Dolomanov et al., 2009)'
_computing_publication_material 'Olex2 (Dolomanov et al., 2009)'
_computing_structure_refinement 'ShelXL (Sheldrick, 2015)'
_computing_structure_solution 'ShelXT (Sheldrick, 2015)'
_diffrn_ambient_temperature 293(2)
_diffrn_detector 'CCD plate'
_diffrn_detector_area_resol_mean 8.0697
_diffrn_detector_type EosS2
_diffrn_measured_fraction_theta_full 0.998
_diffrn_measured_fraction_theta_max 0.998
_diffrn_measurement_details
;
List of Runs (angles in degrees, time in seconds):

  # Type    Start    End  Width  t~exp~   \w     \q     \k     \f   Frames
--------------------------------------------------------------------------
  1  \w    -29.00  31.00   1.00    5.00    --  -34.73  57.00-120.00   60
  2  \w     22.00  52.00   1.00    5.00    --   34.73  57.00 -30.00   30
  3  \w     26.00  94.00   1.00    5.00    --   34.73  38.00   0.00   68
  4  \w     73.00 102.00   1.00    5.00    --   34.73  77.00  90.00   29
  5  \w     51.00  90.00   1.00    5.00    --   34.73  19.00 120.00   39
  6  \w     21.00  95.00   1.00    5.00    --   34.73  57.00  30.00   74
  7  \w    119.00 172.00   1.00   20.00    --  105.88  77.00 -60.00   53
  8  \w    137.00 168.00   1.00   20.00    --  105.88  61.00 -90.00   31
  9  \w    127.00 173.00   1.00   20.00    --  105.88  77.00-150.00   46
 10  \w    125.00 158.00   1.00   20.00    --  105.88  77.00-180.00   33
 11  \w    117.00 173.00   1.00   20.00    --  105.88  77.00-120.00   56
 12  \w    126.00 158.00   1.00   20.00    --  105.88  77.00 -30.00   32
 13  \w    123.00 159.00   1.00   20.00    --  105.88  77.00  60.00   36
 14  \w    125.00 173.00   1.00   20.00    --  105.88  77.00 120.00   48
 15  \w    122.00 171.00   1.00   20.00    --  105.88  77.00 150.00   49
 16  \w    118.00 170.00   1.00   20.00    --  105.88  77.00  90.00   52
 17  \w     85.00 111.00   1.00   20.00    --  105.88  30.00   0.00   26
 18  \w     89.00 121.00   1.00   20.00    --  105.88  56.00  -4.00   32
 19  \w     89.00 130.00   1.00   20.00    --  105.88  61.00 -60.00   41
 20  \w     89.00 167.00   1.00   20.00    --  105.88  61.00   0.00   78
 21  \w     88.00 114.00   1.00   20.00    --  105.88  61.00  30.00   26
 22  \w     80.00 105.00   1.00   20.00    --  105.88  77.00 -30.00   25
 23  \w     80.00 106.00   1.00   20.00    --  105.88  77.00 -60.00   26
 24  \w     88.00 115.00   1.00   20.00    --  105.88  61.00 -90.00   27
 25  \w     84.00 114.00   1.00   20.00    --  105.88  30.00 -90.00   30
 26  \w     85.00 113.00   1.00   20.00    --  105.88  30.00-150.00   28
 27  \w     89.00 114.00   1.00   20.00    --  105.88  61.00-150.00   25
 28  \w     84.00 113.00   1.00   20.00    --  105.88  30.00-180.00   29
 29  \w     79.00 106.00   1.00   20.00    --  105.88  77.00-180.00   27
 30  \w     80.00 105.00   1.00   20.00    --  105.88  77.00-150.00   25
 31  \w     79.00 105.00   1.00   20.00    --  105.88  77.00-120.00   26
 32  \w     82.00 109.00   1.00   20.00    --  105.88  77.00 -90.00   27
 33  \w     84.00 110.00   1.00   20.00    --  105.88  30.00 -30.00   26
 34  \w     84.00 111.00   1.00   20.00    --  105.88  30.00 -60.00   27
 35  \w     85.00 132.00   1.00   20.00    --  105.88  30.00-120.00   47
 36  \w     79.00 106.00   1.00   20.00    --  105.88  77.00   0.00   27
 37  \w     79.00 165.00   1.00   20.00    --  105.88  77.00  30.00   86
 38  \w     88.00 114.00   1.00   20.00    --  105.88  61.00 120.00   26
 39  \w     79.00 105.00   1.00   20.00    --  105.88  77.00 150.00   26
 40  \w     79.00 108.00   1.00   20.00    --  105.88  77.00 120.00   29
 41  \w     79.00 105.00   1.00   20.00    --  105.88  77.00  90.00   26
 42  \w     80.00 106.00   1.00   20.00    --  105.88  77.00  60.00   26
 43  \w     85.00 112.00   1.00   20.00    --  105.88  30.00  90.00   27
 44  \w     85.00 112.00   1.00   20.00    --  105.88  30.00 120.00   27
 45  \w     85.00 112.00   1.00   20.00    --  105.88  30.00 150.00   27
 46  \w     37.00 107.00   1.00   20.00    --  105.88 -94.00 150.00   70
 47  \w     56.00 114.00   1.00   20.00    --  105.88-111.00  30.00   58
 48  \w     38.00  78.00   1.00    5.00    --   34.73-125.00  90.00   40
 49  \w     38.00 103.00   1.00   20.00    --  105.88 -94.00  60.00   65
 50  \w     37.00  94.00   1.00   20.00    --  105.88 -94.00 -60.00   57
 51  \w     37.00  68.00   1.00   20.00    --  105.88 -94.00-150.00   31
 52  \w     37.00  98.00   1.00   20.00    --  105.88 -94.00-120.00   61
 53  \w     53.00  86.00   1.00    5.00    --   34.73-125.00-180.00   33
 54  \w      4.00  74.00   1.00    5.00    --   34.73 -99.00 -60.00   70
 55  \w    -11.00  48.00   1.00    5.00    --   34.73 -57.00   0.00   59
 56  \w     19.00 102.00   1.00    5.00    --   34.73  38.00-150.00   83
 57  \w     69.00  96.00   1.00    5.00    --   34.73  77.00-120.00   27
 58  \w     64.00 101.00   1.00    5.00    --   34.73  57.00-120.00   37
 59  \w     34.00  61.00   1.00    5.00    --   34.73  57.00-120.00   27
 60  \w      9.00  40.00   1.00    5.00    --   34.73  77.00 -30.00   31
 61  \w     12.00  39.00   1.00    5.00    --   34.73  77.00  30.00   27
 62  \w      9.00  69.00   1.00    5.00    --   34.73  77.00  90.00   60
 63  \w      9.00  63.00   1.00    5.00    --   34.73  77.00 150.00   54
 64  \w    -33.00  51.00   1.00    5.00    --   34.73 -57.00  90.00   84
 65  \w    -29.00  25.00   1.00    5.00    --   34.73 -77.00 -30.00   54
 66  \w    -30.00  46.00   1.00    5.00    --   34.73 -57.00-180.00   76
 67  \w      9.00  66.00   1.00    5.00    --   34.73  77.00-120.00   57
;
_diffrn_measurement_device 'four-circle diffractometer'
_diffrn_measurement_device_type 'SuperNova, Dual, Cu at zero, EosS2'
_diffrn_measurement_method '\w scans'
_diffrn_orient_matrix_type 'CrysAlisPro convention (1999,Acta A55,543-557)'
_diffrn_orient_matrix_UB_11 -0.1897149000
_diffrn_orient_matrix_UB_12 -0.0677286000
_diffrn_orient_matrix_UB_13 -0.0218685000
_diffrn_orient_matrix_UB_21 0.0294474000
_diffrn_orient_matrix_UB_22 -0.0831796000
_diffrn_orient_matrix_UB_23 0.0819984000
_diffrn_orient_matrix_UB_31 -0.0569273000
_diffrn_orient_matrix_UB_32 0.0827799000
_diffrn_orient_matrix_UB_33 0.0899721000
_diffrn_radiation_monochromator mirror
_diffrn_radiation_probe x-ray
_diffrn_radiation_type CuK\a
_diffrn_radiation_wavelength 1.54184
_diffrn_reflns_av_R_equivalents 0.0620
_diffrn_reflns_av_unetI/netI 0.0725
_diffrn_reflns_Laue_measured_fraction_full 0.998
_diffrn_reflns_Laue_measured_fraction_max 0.998
_diffrn_reflns_limit_h_max 9
_diffrn_reflns_limit_h_min -9
_diffrn_reflns_limit_k_max 13
_diffrn_reflns_limit_k_min -13
_diffrn_reflns_limit_l_max 14
_diffrn_reflns_limit_l_min -14
_diffrn_reflns_number 13781
_diffrn_reflns_point_group_measured_fraction_full 0.998
_diffrn_reflns_point_group_measured_fraction_max 0.998
_diffrn_reflns_theta_full 66.601
_diffrn_reflns_theta_max 66.601
_diffrn_reflns_theta_min 3.888
_diffrn_source 'micro-focus sealed X-ray tube'
_diffrn_source_type 'SuperNova (Cu) X-ray Source'
_exptl_absorpt_coefficient_mu 2.404
_exptl_absorpt_correction_T_max 1.00000
_exptl_absorpt_correction_T_min 0.63744
_exptl_absorpt_correction_type multi-scan
_exptl_absorpt_process_details
;
CrysAlisPro 1.171.38.46 (Rigaku Oxford Diffraction, 2015)
Empirical absorption correction using spherical harmonics,
 implemented in SCALE3 ABSPACK scaling algorithm.
;
_exptl_crystal_colour colourless
_exptl_crystal_colour_primary colourless
_exptl_crystal_density_diffrn 1.367
_exptl_crystal_description block
_exptl_crystal_F_000 484
_exptl_crystal_size_max 0.1
_exptl_crystal_size_mid 0.03
_exptl_crystal_size_min 0.03
_refine_diff_density_max 0.336
_refine_diff_density_min -0.313
_refine_diff_density_rms 0.060
_refine_ls_extinction_method none
_refine_ls_goodness_of_fit_ref 1.151
_refine_ls_hydrogen_treatment constr
_refine_ls_matrix_type full
_refine_ls_number_parameters 290
_refine_ls_number_reflns 3961
_refine_ls_number_restraints 0
_refine_ls_restrained_S_all 1.151
_refine_ls_R_factor_all 0.0822
_refine_ls_R_factor_gt 0.0550
_refine_ls_shift/su_max 0.000
_refine_ls_shift/su_mean 0.000
_refine_ls_structure_factor_coef Fsqd
_refine_ls_weighting_details 'w=1/[\s^2^(Fo^2^)+(0.0927P)^2^+0.0413P] where P=(Fo^2^+2Fc^2^)/3'
_refine_ls_weighting_scheme calc
_refine_ls_wR_factor_gt 0.1658
_refine_ls_wR_factor_ref 0.1788
_reflns_Friedel_coverage 0.000
_reflns_number_gt 3079
_reflns_number_total 3961
_reflns_threshold_expression 'I > 2\s(I)'
_cod_data_source_file jo9b03303_si_001.cif
_cod_data_source_block exp_496
_cod_original_cell_volume 1123.83(15)
_cod_database_code 4037840
_shelx_shelxl_version_number 2016/6
_chemical_oxdiff_formula 'C80 H40 O4 S2 '
_shelx_space_group_comment
;
The symmetry employed for this shelxl refinement is uniquely defined
by the following loop, which should always be used as a source of
symmetry information in preference to the above space-group names.
They are only intended as comments.
;
_reflns_odcompleteness_completeness 99.77
_reflns_odcompleteness_iscentric 1
_reflns_odcompleteness_theta 66.49
_olex2_refinement_description
;
1. Fixed Uiso
 At 1.2 times of:
  All C(H) groups, All C(H,H) groups
 At 1.5 times of:
  All C(H,H,H) groups
2.a Ternary CH refined with riding coordinates:
 C9(H9), C12(H12)
2.b Secondary CH2 refined with riding coordinates:
 C14(H14A,H14B), C16(H16A,H16B), C17(H17A,H17B)
2.c Aromatic/amide H refined with riding coordinates:
 C1(H1), C2(H2), C3(H3), C4(H4), C5(H5), C19(H19), C22(H22), C23(H23),
 C24(H24), C25(H25), C26(H26)
2.d Idealised Me refined as rotating group:
 C15(H15A,H15B,H15C)
;
_olex2_date_sample_data_collection 2018-08-15
_olex2_submission_special_instructions 'No special instructions were received'
_oxdiff_exptl_absorpt_empirical_details
;
Empirical correction (ABSPACK) includes:
- Absorption correction using spherical harmonics
- Frame scaling
;
_oxdiff_exptl_absorpt_empirical_full_max 2.655
_oxdiff_exptl_absorpt_empirical_full_min 0.372

loop_
_space_group_symop_operation_xyz
'x, y, z'
'-x, -y, -z'

loop_
_atom_site_label
_atom_site_type_symbol
_atom_site_fract_x
_atom_site_fract_y
_atom_site_fract_z
_atom_site_U_iso_or_equiv
_atom_site_adp_type
_atom_site_occupancy
_atom_site_site_symmetry_order
_atom_site_calc_flag
_atom_site_refinement_flags_posn
S1 S 0.11348(10) -0.27999(7) 0.26294(7) 0.0530(3) Uani 1 1 d .
S2 S 0.23971(11) 0.00977(7) 0.09148(7) 0.0515(3) Uani 1 1 d .
O1 O 0.2412(5) -0.1261(2) 0.5227(2) 0.0770(9) Uani 1 1 d .
O2 O 0.3725(3) 0.12349(16) 0.32745(16) 0.0423(5) Uani 1 1 d .
O3 O 0.5733(3) 0.1679(3) 0.0992(2) 0.0738(8) Uani 1 1 d .
O4 O 0.7181(3) 0.0862(2) 0.2148(2) 0.0541(6) Uani 1 1 d .
C1 C 0.6876(4) -0.4526(3) 0.1306(3) 0.0571(9) Uani 1 1 d .
H1 H 0.668953 -0.482292 0.195688 0.068 Uiso 1 1 calc R
C2 C 0.7599(5) -0.5134(3) 0.0496(4) 0.0691(11) Uani 1 1 d .
H2 H 0.788023 -0.584824 0.060134 0.083 Uiso 1 1 calc R
C3 C 0.7909(5) -0.4702(4) -0.0459(4) 0.0704(11) Uani 1 1 d .
H3 H 0.839448 -0.512194 -0.099920 0.084 Uiso 1 1 calc R
C4 C 0.7499(5) -0.3640(4) -0.0622(3) 0.0684(11) Uani 1 1 d .
H4 H 0.772366 -0.333973 -0.126854 0.082 Uiso 1 1 calc R
C5 C 0.6757(4) -0.3027(3) 0.0175(3) 0.0545(8) Uani 1 1 d .
H5 H 0.647672 -0.231413 0.006300 0.065 Uiso 1 1 calc R
C6 C 0.6425(3) -0.3468(3) 0.1147(3) 0.0445(7) Uani 1 1 d .
C7 C 0.5512(4) -0.2880(3) 0.1936(3) 0.0493(8) Uani 1 1 d .
C8 C 0.4633(4) -0.2426(3) 0.2541(3) 0.0469(7) Uani 1 1 d .
C9 C 0.3325(4) -0.2061(3) 0.3217(3) 0.0450(7) Uani 1 1 d .
H9 H 0.345428 -0.239386 0.388790 0.054 Uiso 1 1 calc R
C10 C 0.3403(4) -0.0767(3) 0.3550(2) 0.0426(7) Uani 1 1 d .
C11 C 0.3814(4) 0.0098(2) 0.2931(3) 0.0413(7) Uani 1 1 d .
C12 C 0.4252(4) -0.0009(2) 0.1785(2) 0.0421(6) Uani 1 1 d .
H12 H 0.455166 -0.077594 0.159181 0.051 Uiso 1 1 calc R
C13 C 0.5788(4) 0.0956(3) 0.1583(3) 0.0450(7) Uani 1 1 d .
C14 C 0.8736(5) 0.1769(3) 0.2099(4) 0.0670(10) Uani 1 1 d .
H14A H 0.886027 0.193535 0.136319 0.080 Uiso 1 1 calc R
H14B H 0.974757 0.148379 0.232180 0.080 Uiso 1 1 calc R
C15 C 0.8661(6) 0.2874(3) 0.2800(4) 0.0699(11) Uani 1 1 d .
H15A H 0.771659 0.319387 0.254478 0.105 Uiso 1 1 calc GR
H15B H 0.973394 0.343463 0.278335 0.105 Uiso 1 1 calc GR
H15C H 0.848571 0.270638 0.352284 0.105 Uiso 1 1 calc GR
C16 C 0.0723(4) -0.1015(3) 0.1372(3) 0.0575(9) Uani 1 1 d .
H16A H 0.050194 -0.074703 0.210430 0.069 Uiso 1 1 calc R
H16B H -0.033780 -0.107454 0.093532 0.069 Uiso 1 1 calc R
C17 C 0.1106(4) -0.2250(3) 0.1344(3) 0.0541(8) Uani 1 1 d .
H17A H 0.222642 -0.224409 0.104286 0.065 Uiso 1 1 calc R
H17B H 0.023707 -0.279208 0.086445 0.065 Uiso 1 1 calc R
C18 C 0.2812(5) -0.0496(3) 0.4631(3) 0.0513(8) Uani 1 1 d .
C19 C 0.2715(5) 0.0713(3) 0.4924(3) 0.0518(8) Uani 1 1 d .
H19 H 0.235533 0.093734 0.560011 0.062 Uiso 1 1 calc R
C20 C 0.3127(4) 0.1530(3) 0.4255(2) 0.0422(6) Uani 1 1 d .
C21 C 0.2986(4) 0.2769(3) 0.4416(3) 0.0432(7) Uani 1 1 d .
C22 C 0.2139(5) 0.3188(3) 0.5285(3) 0.0537(8) Uani 1 1 d .
H22 H 0.170874 0.268882 0.578183 0.064 Uiso 1 1 calc R
C23 C 0.1931(5) 0.4335(3) 0.5417(3) 0.0609(9) Uani 1 1 d .
H23 H 0.137031 0.460463 0.600588 0.073 Uiso 1 1 calc R
C24 C 0.2542(5) 0.5081(3) 0.4688(3) 0.0593(9) Uani 1 1 d .
H24 H 0.238564 0.585207 0.477894 0.071 Uiso 1 1 calc R
C25 C 0.3394(5) 0.4687(3) 0.3817(3) 0.0589(9) Uani 1 1 d .
H25 H 0.381693 0.519466 0.332477 0.071 Uiso 1 1 calc R
C26 C 0.3615(4) 0.3534(3) 0.3680(3) 0.0515(8) Uani 1 1 d .
H26 H 0.418517 0.326975 0.309372 0.062 Uiso 1 1 calc R

loop_
_atom_site_aniso_label
_atom_site_aniso_U_11
_atom_site_aniso_U_22
_atom_site_aniso_U_33
_atom_site_aniso_U_23
_atom_site_aniso_U_13
_atom_site_aniso_U_12
S1 0.0483(4) 0.0428(4) 0.0644(6) 0.0040(3) 0.0101(4) 0.0018(3)
S2 0.0566(5) 0.0530(5) 0.0436(5) 0.0081(3) -0.0053(3) 0.0086(3)
O1 0.130(3) 0.0548(14) 0.0492(16) 0.0176(12) 0.0282(16) 0.0163(15)
O2 0.0507(11) 0.0374(10) 0.0374(12) 0.0026(8) 0.0059(9) 0.0067(8)
O3 0.0576(14) 0.0834(18) 0.085(2) 0.0471(16) 0.0039(13) 0.0064(13)
O4 0.0478(12) 0.0518(12) 0.0618(15) 0.0080(11) -0.0006(10) 0.0084(10)
C1 0.0546(18) 0.0498(18) 0.070(2) 0.0135(16) 0.0100(16) 0.0144(15)
C2 0.064(2) 0.0516(19) 0.093(3) 0.000(2) 0.012(2) 0.0187(17)
C3 0.0534(19) 0.072(2) 0.077(3) -0.019(2) 0.0028(19) 0.0102(18)
C4 0.0484(18) 0.096(3) 0.055(2) 0.008(2) -0.0035(16) 0.0036(19)
C5 0.0452(16) 0.0576(18) 0.061(2) 0.0113(16) -0.0050(15) 0.0104(14)
C6 0.0311(13) 0.0424(15) 0.058(2) 0.0022(13) -0.0010(12) 0.0056(11)
C7 0.0428(15) 0.0428(15) 0.062(2) 0.0088(14) -0.0030(15) 0.0084(13)
C8 0.0483(16) 0.0375(14) 0.055(2) 0.0085(13) -0.0023(14) 0.0098(13)
C9 0.0510(16) 0.0407(15) 0.0430(17) 0.0075(12) 0.0024(13) 0.0077(12)
C10 0.0451(15) 0.0422(15) 0.0388(17) 0.0035(12) 0.0001(12) 0.0063(12)
C11 0.0386(13) 0.0409(14) 0.0424(17) 0.0020(12) -0.0016(12) 0.0059(11)
C12 0.0470(15) 0.0387(14) 0.0414(17) 0.0019(12) 0.0049(12) 0.0118(12)
C13 0.0466(16) 0.0468(16) 0.0445(18) 0.0090(14) 0.0083(13) 0.0136(13)
C14 0.0456(18) 0.064(2) 0.088(3) 0.005(2) 0.0078(18) 0.0069(16)
C15 0.071(2) 0.061(2) 0.070(3) 0.0085(19) 0.002(2) -0.0038(18)
C16 0.0464(17) 0.0569(19) 0.067(2) 0.0042(16) -0.0045(16) 0.0089(15)
C17 0.0464(16) 0.0498(17) 0.060(2) -0.0025(15) -0.0049(15) 0.0018(13)
C18 0.0633(19) 0.0473(17) 0.0425(19) 0.0086(14) 0.0061(15) 0.0074(14)
C19 0.068(2) 0.0501(17) 0.0362(17) 0.0009(13) 0.0104(15) 0.0110(15)
C20 0.0447(14) 0.0437(15) 0.0355(16) -0.0009(12) 0.0015(12) 0.0065(12)
C21 0.0401(14) 0.0416(14) 0.0455(18) 0.0009(12) -0.0011(12) 0.0061(11)
C22 0.0620(19) 0.0484(17) 0.051(2) 0.0031(14) 0.0126(16) 0.0119(15)
C23 0.069(2) 0.0537(19) 0.061(2) -0.0025(16) 0.0113(18) 0.0176(16)
C24 0.065(2) 0.0434(16) 0.069(3) -0.0033(16) 0.0037(18) 0.0170(15)
C25 0.068(2) 0.0449(17) 0.064(2) 0.0118(16) 0.0086(17) 0.0089(15)
C26 0.0548(17) 0.0479(17) 0.052(2) 0.0032(14) 0.0067(15) 0.0115(14)

loop_
_atom_type_symbol
_atom_type_description
_atom_type_scat_dispersion_real
_atom_type_scat_dispersion_imag
_atom_type_scat_source
C C 0.0181 0.0091 'International Tables Vol C Tables 4.2.6.8 and 6.1.1.4'
H H 0.0000 0.0000 'International Tables Vol C Tables 4.2.6.8 and 6.1.1.4'
O O 0.0492 0.0322 'International Tables Vol C Tables 4.2.6.8 and 6.1.1.4'
S S 0.3331 0.5567 'International Tables Vol C Tables 4.2.6.8 and 6.1.1.4'

loop_
_geom_angle_atom_site_label_1
_geom_angle_atom_site_label_2
_geom_angle_atom_site_label_3
_geom_angle
C17 S1 C9 102.02(14)
C16 S2 C12 100.17(15)
C20 O2 C11 120.9(2)
C13 O4 C14 116.5(3)
C2 C1 C6 119.9(4)
C3 C2 C1 120.9(4)
C2 C3 C4 120.0(4)
C5 C4 C3 119.9(4)
C4 C5 C6 120.4(3)
C1 C6 C5 119.0(3)
C1 C6 C7 120.8(3)
C5 C6 C7 120.1(3)
C8 C7 C6 174.7(3)
C7 C8 C9 169.8(3)
C8 C9 S1 109.4(2)
C8 C9 C10 119.8(3)
C10 C9 S1 110.6(2)
C11 C10 C9 126.3(3)
C11 C10 C18 119.3(3)
C18 C10 C9 114.2(3)
O2 C11 C12 109.7(2)
C10 C11 O2 122.3(3)
C10 C11 C12 127.7(3)
C11 C12 S2 110.6(2)
C11 C12 C13 111.6(2)
C13 C12 S2 108.0(2)
O3 C13 O4 125.3(3)
O3 C13 C12 124.9(3)
O4 C13 C12 109.7(2)
O4 C14 C15 111.7(3)
C17 C16 S2 116.5(3)
C16 C17 S1 115.2(3)
O1 C18 C10 121.7(3)
O1 C18 C19 123.2(3)
C19 C18 C10 115.1(3)
C20 C19 C18 122.3(3)
O2 C20 C21 111.7(3)
C19 C20 O2 120.0(3)
C19 C20 C21 128.2(3)
C22 C21 C20 120.2(3)
C22 C21 C26 118.5(3)
C26 C21 C20 121.2(3)
C23 C22 C21 120.7(3)
C24 C23 C22 120.5(4)
C23 C24 C25 120.0(3)
C24 C25 C26 119.9(3)
C25 C26 C21 120.4(3)

loop_
_geom_bond_atom_site_label_1
_geom_bond_atom_site_label_2
_geom_bond_distance
S1 C9 1.850(3)
S1 C17 1.808(4)
S2 C12 1.829(3)
S2 C16 1.813(3)
O1 C18 1.232(4)
O2 C11 1.367(4)
O2 C20 1.365(4)
O3 C13 1.195(4)
O4 C13 1.317(4)
O4 C14 1.456(4)
C1 C2 1.379(6)
C1 C6 1.390(5)
C2 C3 1.365(6)
C3 C4 1.382(6)
C4 C5 1.380(6)
C5 C6 1.392(5)
C6 C7 1.436(5)
C7 C8 1.196(5)
C8 C9 1.455(5)
C9 C10 1.512(4)
C10 C11 1.342(4)
C10 C18 1.471(5)
C11 C12 1.489(4)
C12 C13 1.527(4)
C14 C15 1.491(6)
C16 C17 1.532(5)
C18 C19 1.439(5)
C19 C20 1.343(4)
C20 C21 1.468(4)
C21 C22 1.391(5)
C21 C26 1.394(4)
C22 C23 1.377(5)
C23 C24 1.370(5)
C24 C25 1.384(6)
C25 C26 1.389(5)
